data_7035824
loop_
_publ_author_name
'Patel, Dipti'
'Wooles, Ashley'
'Cornish, Andrew D.'
'Steven, Lindsey'
'Davies, E. Stephen'
'Evans, David J.'
'McMaster, Jonathan'
'Lewis, William'
'Blake, Alexander J.'
'Liddle, Stephen T.'

_publ_section_title
;
 Synthesis and characterisation of halide, separated ion pair, and hydride
 cyclopentadienyl iron bis(diphenylphosphino)ethane derivatives.
;
_journal_issue 31
_journal_name_full 'Dalton transactions (Cambridge, England : 2003)'
_journal_page_first 14159
_journal_page_last 14177
_journal_paper_doi 10.1039/c5dt00704f
_journal_volume 44
_journal_year 2015
_chemical_formula_moiety 'C26 H24 Cl2 Fe P2'
_chemical_formula_sum 'C26 H24 Cl2 Fe P2'
_chemical_formula_weight 525.14
_chemical_name_systematic
; 
 ? 
;
_space_group_IT_number 14
_symmetry_cell_setting monoclinic
_symmetry_space_group_name_Hall '-P 2yn'
_symmetry_space_group_name_H-M 'P 1 21/n 1'
_atom_sites_solution_hydrogens geom
_atom_sites_solution_primary direct
_atom_sites_solution_secondary difmap
_audit_creation_method 'enCIFer editing of SHELXL97 CIF output'
_audit_update_record
;
2015-05-11 deposited with the CCDC.
2015-07-07 downloaded from the CCDC.
;
_cell_angle_alpha 90.00
_cell_angle_beta 100.262(2)
_cell_angle_gamma 90.00
_cell_formula_units_Z 4
_cell_length_a 12.9494(18)
_cell_length_b 11.4113(16)
_cell_length_c 16.745(2)
_cell_measurement_reflns_used 7886
_cell_measurement_temperature 90(2)
_cell_measurement_theta_max 27.53
_cell_measurement_theta_min 2.47
_cell_volume 2434.8(6)
_computing_cell_refinement 'Bruker SAINT version 6.36A (Bruker, 2000)'
_computing_data_collection 'Bruker SMART version 5.625 (Bruker, 2001)'
_computing_data_reduction 'Bruker SAINT; SHELXTL (Sheldrick, 2008)'
_computing_molecular_graphics 'SHELXTL (Sheldrick, 2008)'
_computing_publication_material 'enCIFer (Allen et al., 2004); PLATON (Spek, 2009)'
_computing_structure_refinement 'SHELXL97 (Sheldrick, 2008)'
_computing_structure_solution 'SHELXTL (Sheldrick, 2008)'
_diffrn_ambient_temperature 90(2)
_diffrn_detector_area_resol_mean 8.366
_diffrn_measured_fraction_theta_full 0.998
_diffrn_measured_fraction_theta_max 0.998
_diffrn_measurement_device_type 'Bruker SMART APEX CCD area detector'
_diffrn_measurement_method \w
_diffrn_radiation_monochromator graphite
_diffrn_radiation_source 'normal-focus sealed tube'
_diffrn_radiation_type MoK\a
_diffrn_radiation_wavelength 0.71073
_diffrn_reflns_av_R_equivalents 0.060
_diffrn_reflns_av_sigmaI/netI 0.049
_diffrn_reflns_limit_h_max 15
_diffrn_reflns_limit_h_min -15
_diffrn_reflns_limit_k_max 13
_diffrn_reflns_limit_k_min -13
_diffrn_reflns_limit_l_max 19
_diffrn_reflns_limit_l_min -19
_diffrn_reflns_number 17168
_diffrn_reflns_theta_full 25.00
_diffrn_reflns_theta_max 25.00
_diffrn_reflns_theta_min 2.19
_diffrn_standards_decay_% 0
_diffrn_standards_number 0
_exptl_absorpt_coefficient_mu 0.982
_exptl_absorpt_correction_T_max 0.746
_exptl_absorpt_correction_T_min 0.475
_exptl_absorpt_correction_type multi-scan
_exptl_absorpt_process_details 'SADABS 2007/2'
_exptl_crystal_colour 'pale blue'
_exptl_crystal_density_diffrn 1.433
_exptl_crystal_description block
_exptl_crystal_F_000 1080
_exptl_crystal_size_max 0.09
_exptl_crystal_size_mid 0.09
_exptl_crystal_size_min 0.07
_refine_diff_density_max 1.36
_refine_diff_density_min -0.67
_refine_diff_density_rms 0.13
_refine_ls_extinction_method none
_refine_ls_goodness_of_fit_ref 1.33
_refine_ls_hydrogen_treatment constr
_refine_ls_matrix_type full
_refine_ls_number_parameters 280
_refine_ls_number_reflns 4281
_refine_ls_number_restraints 0
_refine_ls_restrained_S_all 1.33
_refine_ls_R_factor_all 0.0837
_refine_ls_R_factor_gt 0.0784
_refine_ls_shift/su_max 0.000
_refine_ls_shift/su_mean 0.000
_refine_ls_structure_factor_coef Fsqd
_refine_ls_weighting_details 'calc w=1/[\s^2^(Fo^2^)+(0.032P)^2^+13.00P] where P=(Fo^2^+2Fc^2^)/3'
_refine_ls_weighting_scheme calc
_refine_ls_wR_factor_gt 0.159
_refine_ls_wR_factor_ref 0.161
_reflns_number_gt 4027
_reflns_number_total 4281
_reflns_threshold_expression I>2\s(I)
_cod_data_source_file c5dt00704f2.cif
_cod_data_source_block I
_cod_depositor_comments 'Adding full bibliography for 7035824--7035849.cif.'
_cod_original_cell_volume 2434.9(6)
_cod_original_sg_symbol_H-M 'P 21/n'
_cod_database_code 7035824

loop_
_symmetry_equiv_pos_as_xyz
'x, y, z'
'-x+1/2, y+1/2, -z+1/2'
'-x, -y, -z'
'x-1/2, -y-1/2, z-1/2'

loop_
_atom_site_label
_atom_site_type_symbol
_atom_site_fract_x
_atom_site_fract_y
_atom_site_fract_z
_atom_site_U_iso_or_equiv
_atom_site_adp_type
_atom_site_occupancy
_atom_site_symmetry_multiplicity
_atom_site_calc_flag
_atom_site_refinement_flags
Fe1 Fe 0.26436(6) 0.12679(7) 0.04512(4) 0.0141(2) Uani 1 1 d .
Cl1 Cl 0.35343(11) 0.27624(12) 0.00304(8) 0.0211(3) Uani 1 1 d .
Cl2 Cl 0.25676(12) 0.07802(13) 0.17354(8) 0.0218(3) Uani 1 1 d .
P1 P 0.08024(11) 0.17156(13) -0.00691(8) 0.0146(3) Uani 1 1 d .
P2 P 0.32818(11) -0.03900(12) -0.02914(8) 0.0135(3) Uani 1 1 d .
C1 C -0.0090(5) 0.0592(5) 0.0193(3) 0.0182(12) Uani 1 1 d .
H1B H 0.0020 0.0503 0.0790 0.022 Uiso 1 1 calc R
H1A H -0.0824 0.0844 0.0004 0.022 Uiso 1 1 calc R
C2 C 0.4636(4) -0.0046(5) -0.0419(3) 0.0156(12) Uani 1 1 d .
H2B H 0.4897 -0.0668 -0.0744 0.019 Uiso 1 1 calc R
H2A H 0.4644 0.0705 -0.0714 0.019 Uiso 1 1 calc R
C3 C 0.0344(4) 0.2991(5) 0.0420(3) 0.0153(11) Uani 1 1 d .
C4 C 0.0935(5) 0.3395(5) 0.1138(4) 0.0271(14) Uani 1 1 d .
H4 H 0.1599 0.3051 0.1336 0.032 Uiso 1 1 calc R
C5 C 0.0573(6) 0.4296(6) 0.1574(4) 0.0313(16) Uani 1 1 d .
H5 H 0.0981 0.4556 0.2071 0.038 Uiso 1 1 calc R
C6 C -0.0375(5) 0.4806(5) 0.1282(4) 0.0288(15) Uani 1 1 d .
H6 H -0.0624 0.5422 0.1579 0.035 Uiso 1 1 calc R
C7 C -0.0972(5) 0.4437(5) 0.0563(4) 0.0251(14) Uani 1 1 d .
H7 H -0.1627 0.4803 0.0366 0.030 Uiso 1 1 calc R
C8 C -0.0623(5) 0.3531(5) 0.0125(4) 0.0193(12) Uani 1 1 d .
H8 H -0.1036 0.3278 -0.0372 0.023 Uiso 1 1 calc R
C9 C 0.0425(4) 0.1897(5) -0.1164(3) 0.0165(12) Uani 1 1 d .
C10 C 0.1176(4) 0.2286(5) -0.1596(3) 0.0190(12) Uani 1 1 d .
H10 H 0.1866 0.2459 -0.1321 0.023 Uiso 1 1 calc R
C11 C 0.0918(5) 0.2424(5) -0.2439(3) 0.0209(12) Uani 1 1 d .
H11 H 0.1432 0.2697 -0.2734 0.025 Uiso 1 1 calc R
C12 C -0.0074(5) 0.2168(5) -0.2839(3) 0.0237(13) Uani 1 1 d .
H12 H -0.0245 0.2266 -0.3411 0.028 Uiso 1 1 calc R
C13 C -0.0822(5) 0.1769(6) -0.2418(4) 0.0256(14) Uani 1 1 d .
H13 H -0.1505 0.1586 -0.2702 0.031 Uiso 1 1 calc R
C14 C -0.0589(5) 0.1630(5) -0.1579(3) 0.0222(13) Uani 1 1 d .
H14 H -0.1110 0.1357 -0.1290 0.027 Uiso 1 1 calc R
C15 C 0.3405(4) -0.1857(5) 0.0169(3) 0.0165(12) Uani 1 1 d .
C16 C 0.3276(5) -0.1998(5) 0.0976(3) 0.0200(12) Uani 1 1 d .
H16 H 0.3101 -0.1344 0.1276 0.024 Uiso 1 1 calc R
C17 C 0.3404(5) -0.3092(5) 0.1333(4) 0.0257(14) Uani 1 1 d .
H17 H 0.3320 -0.3184 0.1882 0.031 Uiso 1 1 calc R
C18 C 0.3651(5) -0.4052(5) 0.0906(4) 0.0268(14) Uani 1 1 d .
H18 H 0.3723 -0.4803 0.1154 0.032 Uiso 1 1 calc R
C19 C 0.3795(4) -0.3914(5) 0.0109(4) 0.0214(13) Uani 1 1 d .
H19 H 0.3978 -0.4571 -0.0185 0.026 Uiso 1 1 calc R
C20 C 0.3673(4) -0.2825(5) -0.0260(3) 0.0204(12) Uani 1 1 d .
H20 H 0.3772 -0.2737 -0.0806 0.025 Uiso 1 1 calc R
C21 C 0.2601(4) -0.0633(5) -0.1335(3) 0.0151(11) Uani 1 1 d .
C22 C 0.1822(4) -0.1476(5) -0.1504(3) 0.0194(12) Uani 1 1 d .
H22 H 0.1669 -0.1960 -0.1079 0.023 Uiso 1 1 calc R
C23 C 0.1259(5) -0.1627(6) -0.2289(4) 0.0240(13) Uani 1 1 d .
H23 H 0.0725 -0.2207 -0.2398 0.029 Uiso 1 1 calc R
C24 C 0.1486(5) -0.0923(6) -0.2906(4) 0.0265(14) Uani 1 1 d .
H24 H 0.1111 -0.1023 -0.3443 0.032 Uiso 1 1 calc R
C25 C 0.2256(5) -0.0075(5) -0.2747(3) 0.0253(14) Uani 1 1 d .
H25 H 0.2400 0.0411 -0.3174 0.030 Uiso 1 1 calc R
C26 C 0.2823(5) 0.0072(5) -0.1966(3) 0.0202(12) Uani 1 1 d .
H26 H 0.3359 0.0649 -0.1862 0.024 Uiso 1 1 calc R

loop_
_atom_site_aniso_label
_atom_site_aniso_U_11
_atom_site_aniso_U_22
_atom_site_aniso_U_33
_atom_site_aniso_U_23
_atom_site_aniso_U_13
_atom_site_aniso_U_12
Fe1 0.0166(4) 0.0177(4) 0.0071(4) -0.0002(3) -0.0005(3) -0.0007(3)
Cl1 0.0236(7) 0.0213(7) 0.0165(7) 0.0034(5) -0.0017(5) -0.0048(6)
Cl2 0.0318(8) 0.0234(7) 0.0093(6) 0.0004(5) 0.0014(5) 0.0024(6)
P1 0.0190(8) 0.0153(7) 0.0090(6) -0.0004(5) 0.0014(5) -0.0008(6)
P2 0.0162(7) 0.0164(7) 0.0071(6) 0.0003(5) -0.0004(5) -0.0016(6)
C1 0.024(3) 0.016(3) 0.013(3) 0.000(2) 0.000(2) -0.001(2)
C2 0.008(3) 0.025(3) 0.014(3) 0.000(2) 0.002(2) 0.001(2)
C3 0.018(3) 0.013(3) 0.017(3) -0.001(2) 0.006(2) 0.001(2)
C4 0.039(4) 0.021(3) 0.018(3) -0.005(2) -0.004(3) 0.005(3)
C5 0.052(4) 0.023(3) 0.017(3) -0.008(3) 0.000(3) 0.004(3)
C6 0.048(4) 0.018(3) 0.023(3) -0.004(3) 0.013(3) 0.006(3)
C7 0.021(3) 0.019(3) 0.037(4) 0.008(3) 0.011(3) 0.002(2)
C8 0.022(3) 0.012(3) 0.024(3) 0.000(2) 0.004(2) -0.004(2)
C9 0.023(3) 0.012(3) 0.015(3) -0.003(2) 0.006(2) 0.004(2)
C10 0.015(3) 0.025(3) 0.017(3) -0.001(2) 0.002(2) 0.000(2)
C11 0.026(3) 0.023(3) 0.014(3) 0.004(2) 0.005(2) 0.003(3)
C12 0.027(3) 0.027(3) 0.013(3) 0.002(2) -0.006(2) 0.004(3)
C13 0.025(3) 0.033(3) 0.016(3) 0.004(3) -0.005(2) -0.002(3)
C14 0.023(3) 0.025(3) 0.018(3) 0.002(2) 0.003(2) 0.000(3)
C15 0.017(3) 0.018(3) 0.013(3) 0.001(2) -0.001(2) -0.002(2)
C16 0.022(3) 0.022(3) 0.014(3) 0.002(2) -0.002(2) 0.000(2)
C17 0.034(4) 0.029(3) 0.015(3) 0.008(2) 0.005(3) 0.004(3)
C18 0.033(4) 0.016(3) 0.030(3) 0.013(3) 0.000(3) -0.003(3)
C19 0.019(3) 0.017(3) 0.030(3) -0.001(2) 0.008(2) 0.001(2)
C20 0.018(3) 0.027(3) 0.018(3) -0.003(2) 0.007(2) -0.001(2)
C21 0.018(3) 0.018(3) 0.009(3) -0.004(2) 0.002(2) 0.005(2)
C22 0.020(3) 0.028(3) 0.010(3) 0.001(2) 0.002(2) 0.002(2)
C23 0.022(3) 0.029(3) 0.020(3) -0.007(3) -0.003(2) 0.002(3)
C24 0.027(3) 0.035(4) 0.013(3) -0.006(3) -0.009(2) 0.006(3)
C25 0.037(4) 0.026(3) 0.013(3) 0.006(2) 0.003(2) 0.006(3)
C26 0.023(3) 0.021(3) 0.016(3) 0.005(2) 0.002(2) 0.001(2)

loop_
_atom_type_symbol
_atom_type_description
_atom_type_scat_dispersion_real
_atom_type_scat_dispersion_imag
_atom_type_scat_source
C C 0.0033 0.0016 'International Tables Vol C Tables 4.2.6.8 and 6.1.1.4'
H H 0.0000 0.0000 'International Tables Vol C Tables 4.2.6.8 and 6.1.1.4'
P P 0.1023 0.0942 'International Tables Vol C Tables 4.2.6.8 and 6.1.1.4'
Cl Cl 0.1484 0.1585 'International Tables Vol C Tables 4.2.6.8 and 6.1.1.4'
Fe Fe 0.3463 0.8444 'International Tables Vol C Tables 4.2.6.8 and 6.1.1.4'

loop_
_geom_angle_atom_site_label_1
_geom_angle_atom_site_label_2
_geom_angle_atom_site_label_3
_geom_angle
_geom_angle_site_symmetry_1
Cl2 Fe1 Cl1 127.14(6) .
Cl2 Fe1 P1 100.80(6) .
Cl1 Fe1 P1 104.65(6) .
Cl2 Fe1 P2 111.50(6) .
Cl1 Fe1 P2 100.74(6) .
P1 Fe1 P2 111.80(5) .
C3 P1 C9 108.1(2) .
C3 P1 C1 100.5(2) .
C9 P1 C1 104.7(3) .
C3 P1 Fe1 112.48(18) .
C9 P1 Fe1 116.88(19) .
C1 P1 Fe1 112.67(19) .
C21 P2 C15 104.7(2) .
C21 P2 C2 103.1(2) .
C15 P2 C2 103.2(3) .
C21 P2 Fe1 116.49(18) .
C15 P2 Fe1 119.69(18) .
C2 P2 Fe1 107.66(19) .
C1 C1 P1 111.5(5) 3
C1 C1 H1B 109.3 3
P1 C1 H1B 109.3 .
C1 C1 H1A 109.3 3
P1 C1 H1A 109.3 .
H1B C1 H1A 108.0 .
C2 C2 P2 110.3(5) 3_655
C2 C2 H2B 109.6 3_655
P2 C2 H2B 109.6 .
C2 C2 H2A 109.6 3_655
P2 C2 H2A 109.6 .
H2B C2 H2A 108.1 .
C4 C3 C8 118.7(5) .
C4 C3 P1 118.9(4) .
C8 C3 P1 122.3(4) .
C3 C4 C5 121.1(6) .
C3 C4 H4 119.4 .
C5 C4 H4 119.4 .
C6 C5 C4 119.5(6) .
C6 C5 H5 120.3 .
C4 C5 H5 120.3 .
C5 C6 C7 120.7(6) .
C5 C6 H6 119.6 .
C7 C6 H6 119.6 .
C6 C7 C8 120.4(6) .
C6 C7 H7 119.8 .
C8 C7 H7 119.8 .
C7 C8 C3 119.6(5) .
C7 C8 H8 120.2 .
C3 C8 H8 120.2 .
C10 C9 C14 119.6(5) .
C10 C9 P1 118.3(4) .
C14 C9 P1 122.1(4) .
C9 C10 C11 119.9(5) .
C9 C10 H10 120.0 .
C11 C10 H10 120.0 .
C12 C11 C10 120.2(5) .
C12 C11 H11 119.9 .
C10 C11 H11 119.9 .
C11 C12 C13 120.3(5) .
C11 C12 H12 119.8 .
C13 C12 H12 119.8 .
C12 C13 C14 120.7(6) .
C12 C13 H13 119.7 .
C14 C13 H13 119.7 .
C13 C14 C9 119.3(6) .
C13 C14 H14 120.4 .
C9 C14 H14 120.4 .
C20 C15 C16 119.3(5) .
C20 C15 P2 121.1(4) .
C16 C15 P2 119.6(4) .
C17 C16 C15 119.8(6) .
C17 C16 H16 120.1 .
C15 C16 H16 120.1 .
C18 C17 C16 121.0(5) .
C18 C17 H17 119.5 .
C16 C17 H17 119.5 .
C17 C18 C19 119.5(5) .
C17 C18 H18 120.2 .
C19 C18 H18 120.2 .
C20 C19 C18 120.4(5) .
C20 C19 H19 119.8 .
C18 C19 H19 119.8 .
C19 C20 C15 120.0(5) .
C19 C20 H20 120.0 .
C15 C20 H20 120.0 .
C22 C21 C26 119.0(5) .
C22 C21 P2 120.6(4) .
C26 C21 P2 120.3(4) .
C21 C22 C23 121.2(5) .
C21 C22 H22 119.4 .
C23 C22 H22 119.4 .
C24 C23 C22 119.1(6) .
C24 C23 H23 120.4 .
C22 C23 H23 120.4 .
C25 C24 C23 120.4(5) .
C25 C24 H24 119.8 .
C23 C24 H24 119.8 .
C24 C25 C26 120.5(6) .
C24 C25 H25 119.7 .
C26 C25 H25 119.7 .
C25 C26 C21 119.7(6) .
C25 C26 H26 120.1 .
C21 C26 H26 120.1 .

loop_
_geom_bond_atom_site_label_1
_geom_bond_atom_site_label_2
_geom_bond_distance
_geom_bond_site_symmetry_2
Fe1 Cl1 2.2416(16) .
Fe1 Cl2 2.2403(15) .
Fe1 P1 2.4422(16) .
Fe1 P2 2.4849(16) .
P1 C3 1.821(5) .
P1 C9 1.824(6) .
P1 C1 1.831(6) .
P2 C21 1.833(5) .
P2 C15 1.838(6) .
P2 C2 1.847(5) .
C1 C1 1.532(11) 3
C1 H1B 0.9900 .
C1 H1A 0.9900 .
C2 C2 1.547(10) 3_655
C2 H2B 0.9900 .
C2 H2A 0.9900 .
C3 C4 1.384(8) .
C3 C8 1.404(8) .
C4 C5 1.390(9) .
C4 H4 0.9500 .
C5 C6 1.368(9) .
C5 H5 0.9500 .
C6 C7 1.375(9) .
C6 H6 0.9500 .
C7 C8 1.389(8) .
C7 H7 0.9500 .
C8 H8 0.9500 .
C9 C10 1.384(8) .
C9 C14 1.406(8) .
C10 C11 1.400(8) .
C10 H10 0.9500 .
C11 C12 1.371(8) .
C11 H11 0.9500 .
C12 C13 1.373(9) .
C12 H12 0.9500 .
C13 C14 1.392(8) .
C13 H13 0.9500 .
C14 H14 0.9500 .
C15 C20 1.395(8) .
C15 C16 1.400(8) .
C16 C17 1.382(8) .
C16 H16 0.9500 .
C17 C18 1.377(9) .
C17 H17 0.9500 .
C18 C19 1.388(9) .
C18 H18 0.9500 .
C19 C20 1.384(8) .
C19 H19 0.9500 .
C20 H20 0.9500 .
C21 C22 1.386(8) .
C21 C26 1.398(8) .
C22 C23 1.396(8) .
C22 H22 0.9500 .
C23 C24 1.381(9) .
C23 H23 0.9500 .
C24 C25 1.380(9) .
C24 H24 0.9500 .
C25 C26 1.392(8) .
C25 H25 0.9500 .
C26 H26 0.9500 .

loop_
_geom_torsion_atom_site_label_1
_geom_torsion_atom_site_label_2
_geom_torsion_atom_site_label_3
_geom_torsion_atom_site_label_4
_geom_torsion
_geom_torsion_site_symmetry_4
Cl2 Fe1 P1 C3 65.4(2) .
Cl1 Fe1 P1 C3 -67.9(2) .
P2 Fe1 P1 C3 -176.08(19) .
Cl2 Fe1 P1 C9 -168.7(2) .
Cl1 Fe1 P1 C9 58.1(2) .
P2 Fe1 P1 C9 -50.1(2) .
Cl2 Fe1 P1 C1 -47.4(2) .
Cl1 Fe1 P1 C1 179.37(19) .
P2 Fe1 P1 C1 71.2(2) .
Cl2 Fe1 P2 C21 137.9(2) .
Cl1 Fe1 P2 C21 -84.7(2) .
P1 Fe1 P2 C21 25.9(2) .
Cl2 Fe1 P2 C15 10.4(2) .
Cl1 Fe1 P2 C15 147.7(2) .
P1 Fe1 P2 C15 -101.6(2) .
Cl2 Fe1 P2 C2 -106.89(18) .
Cl1 Fe1 P2 C2 30.44(19) .
P1 Fe1 P2 C2 141.12(18) .
C3 P1 C1 C1 176.9(5) 3
C9 P1 C1 C1 64.8(6) 3
Fe1 P1 C1 C1 -63.2(6) 3
C21 P2 C2 C2 -173.4(5) 3_655
C15 P2 C2 C2 -64.6(6) 3_655
Fe1 P2 C2 C2 62.9(6) 3_655
C9 P1 C3 C4 -146.4(5) .
C1 P1 C3 C4 104.3(5) .
Fe1 P1 C3 C4 -15.8(5) .
C9 P1 C3 C8 38.1(5) .
C1 P1 C3 C8 -71.3(5) .
Fe1 P1 C3 C8 168.7(4) .
C8 C3 C4 C5 1.7(9) .
P1 C3 C4 C5 -174.0(5) .
C3 C4 C5 C6 -1.1(10) .
C4 C5 C6 C7 0.0(10) .
C5 C6 C7 C8 0.5(10) .
C6 C7 C8 C3 0.1(9) .
C4 C3 C8 C7 -1.2(8) .
P1 C3 C8 C7 174.4(4) .
C3 P1 C9 C10 100.1(5) .
C1 P1 C9 C10 -153.4(4) .
Fe1 P1 C9 C10 -28.0(5) .
C3 P1 C9 C14 -81.4(5) .
C1 P1 C9 C14 25.1(5) .
Fe1 P1 C9 C14 150.5(4) .
C14 C9 C10 C11 0.8(8) .
P1 C9 C10 C11 179.3(4) .
C9 C10 C11 C12 -0.5(9) .
C10 C11 C12 C13 -0.3(9) .
C11 C12 C13 C14 0.7(10) .
C12 C13 C14 C9 -0.3(9) .
C10 C9 C14 C13 -0.5(9) .
P1 C9 C14 C13 -178.9(5) .
C21 P2 C15 C20 41.5(5) .
C2 P2 C15 C20 -66.1(5) .
Fe1 P2 C15 C20 174.4(4) .
C21 P2 C15 C16 -141.4(5) .
C2 P2 C15 C16 110.9(5) .
Fe1 P2 C15 C16 -8.6(5) .
C20 C15 C16 C17 -0.6(9) .
P2 C15 C16 C17 -177.8(5) .
C15 C16 C17 C18 -0.4(9) .
C16 C17 C18 C19 1.3(10) .
C17 C18 C19 C20 -1.1(9) .
C18 C19 C20 C15 0.1(9) .
C16 C15 C20 C19 0.8(8) .
P2 C15 C20 C19 177.9(4) .
C15 P2 C21 C22 36.5(5) .
C2 P2 C21 C22 144.2(5) .
Fe1 P2 C21 C22 -98.2(4) .
C15 P2 C21 C26 -146.8(5) .
C2 P2 C21 C26 -39.1(5) .
Fe1 P2 C21 C26 78.5(5) .
C26 C21 C22 C23 -0.2(8) .
P2 C21 C22 C23 176.5(4) .
C21 C22 C23 C24 0.2(9) .
C22 C23 C24 C25 -0.5(9) .
C23 C24 C25 C26 0.8(9) .
C24 C25 C26 C21 -0.9(9) .
C22 C21 C26 C25 0.6(8) .
P2 C21 C26 C25 -176.1(4) .
